data_7064432
loop_
_publ_author_name
'Arunkumar, S.'
'Kumar, George Rajendra'

_publ_section_title
;
 Regioisomers of carbazole- and triphenylamine-based D--A--D ternaries:
 synthesis, optical properties and colorimetric vapochromic
 anti-counterfeiting application
;
_journal_issue 18
_journal_name_full 'New Journal of Chemistry'
_journal_page_first 7706
_journal_page_last 7714
_journal_paper_doi 10.1039/D6NJ00809G
_journal_volume 50
_journal_year 2026
_chemical_formula_moiety 'C34 H26 N2 O'
_chemical_formula_sum 'C34 H26 N2 O'
_chemical_formula_weight 478.57
_space_group_crystal_system triclinic
_space_group_IT_number 2
_space_group_name_Hall '-P 1'
_space_group_name_H-M_alt 'P -1'
_atom_sites_solution_hydrogens geom
_audit_creation_method SHELXL-2018/3
_audit_update_record
;
2026-02-15 deposited with the CCDC.	2026-04-06 downloaded from the CCDC.
;
_cell_angle_alpha 79.070(3)
_cell_angle_beta 79.629(2)
_cell_angle_gamma 81.041(3)
_cell_formula_units_Z 2
_cell_length_a 8.4189(6)
_cell_length_b 9.7283(6)
_cell_length_c 16.3395(11)
_cell_measurement_reflns_used 6462
_cell_measurement_temperature 296(2)
_cell_measurement_theta_max 0.991
_cell_measurement_theta_min 0.970
_cell_volume 1282.20(15)
_computing_structure_refinement 'SHELXL-2018/3 (Sheldrick, 2018)'
_computing_structure_solution 'SHELXT 2018/2 (Sheldrick, 2018)'
_diffrn_ambient_temperature 296(2)
_diffrn_measured_fraction_theta_full 0.998
_diffrn_measured_fraction_theta_max 0.986
_diffrn_measurement_device_type 'Bruker APEX-II CCD'
_diffrn_radiation_type MoK\a
_diffrn_radiation_wavelength 0.71073
_diffrn_reflns_av_R_equivalents 0.0743
_diffrn_reflns_av_unetI/netI 0.0450
_diffrn_reflns_Laue_measured_fraction_full 0.998
_diffrn_reflns_Laue_measured_fraction_max 0.986
_diffrn_reflns_limit_h_max 11
_diffrn_reflns_limit_h_min -11
_diffrn_reflns_limit_k_max 12
_diffrn_reflns_limit_k_min -12
_diffrn_reflns_limit_l_max 21
_diffrn_reflns_limit_l_min -21
_diffrn_reflns_number 49854
_diffrn_reflns_point_group_measured_fraction_full 0.998
_diffrn_reflns_point_group_measured_fraction_max 0.986
_diffrn_reflns_theta_full 25.242
_diffrn_reflns_theta_max 28.449
_diffrn_reflns_theta_min 2.479
_exptl_absorpt_coefficient_mu 0.075
_exptl_crystal_density_diffrn 1.240
_exptl_crystal_description rectangle
_exptl_crystal_F_000 504
_exptl_crystal_size_max 0.412
_exptl_crystal_size_mid 0.365
_exptl_crystal_size_min 0.123
_refine_diff_density_max 0.198
_refine_diff_density_min -0.251
_refine_diff_density_rms 0.045
_refine_ls_extinction_method none
_refine_ls_goodness_of_fit_ref 1.371
_refine_ls_hydrogen_treatment constr
_refine_ls_matrix_type full
_refine_ls_number_parameters 335
_refine_ls_number_reflns 6370
_refine_ls_number_restraints 0
_refine_ls_restrained_S_all 1.371
_refine_ls_R_factor_all 0.1214
_refine_ls_R_factor_gt 0.0804
_refine_ls_shift/su_max 0.108
_refine_ls_shift/su_mean 0.006
_refine_ls_structure_factor_coef Fsqd
_refine_ls_weighting_details 'w=1/[\s^2^(Fo^2^)+(0.1000P)^2^] where P=(Fo^2^+2Fc^2^)/3'
_refine_ls_weighting_scheme calc
_refine_ls_wR_factor_gt 0.2057
_refine_ls_wR_factor_ref 0.2231
_reflns_Friedel_coverage 0.000
_reflns_number_gt 4305
_reflns_number_total 6370
_reflns_threshold_expression 'I > 2\s(I)'
_cod_data_source_file d6nj00809g2.cif
_cod_data_source_block CT3_01_15122025_0m_a
_cod_database_code 7064432
_shelx_shelxl_version_number 2018/3
_shelx_space_group_comment
;
The symmetry employed for this shelxl refinement is uniquely defined
by the following loop, which should always be used as a source of
symmetry information in preference to the above space-group names.
They are only intended as comments.
;
_shelx_estimated_absorpt_t_min 0.970
_shelx_estimated_absorpt_t_max 0.991

loop_
_space_group_symop_operation_xyz
'x, y, z'
'-x, -y, -z'

loop_
_atom_site_label
_atom_site_type_symbol
_atom_site_fract_x
_atom_site_fract_y
_atom_site_fract_z
_atom_site_U_iso_or_equiv
_atom_site_adp_type
_atom_site_occupancy
_atom_site_site_symmetry_order
_atom_site_calc_flag
_atom_site_refinement_flags_posn
_atom_site_refinement_flags_adp
_atom_site_refinement_flags_occupancy
_atom_site_disorder_assembly
_atom_site_disorder_group
O1 O 0.7791(2) 0.5907(2) 0.56889(14) 0.1003(8) Uani 1 1 d . . . . .
N1 N 0.1527(2) 0.70692(19) 0.83875(12) 0.0523(5) Uani 1 1 d . . . . .
N2 N 0.9226(2) -0.15180(19) 0.36079(12) 0.0552(5) Uani 1 1 d . . . . .
C1 C 1.3042(4) -0.1701(3) 0.21023(16) 0.0783(8) Uani 1 1 d . . . . .
H1 H 1.368707 -0.224429 0.172664 0.094 Uiso 1 1 calc R U . . .
C2 C 1.3529(4) -0.0454(3) 0.21969(17) 0.0795(8) Uani 1 1 d . . . . .
H21 H 1.450418 -0.018291 0.188907 0.095 Uiso 1 1 calc R U . . .
C3 C 1.2596(3) 0.0400(3) 0.27408(15) 0.0622(6) Uani 1 1 d . . . . .
H22 H 1.292980 0.124094 0.279681 0.075 Uiso 1 1 calc R U . . .
C4 C 1.1156(2) -0.0029(2) 0.31984(12) 0.0439(5) Uani 1 1 d . . . . .
C5 C 0.9879(2) 0.0573(2) 0.37978(11) 0.0383(4) Uani 1 1 d . . . . .
C6 C 0.9631(2) 0.1775(2) 0.41579(12) 0.0400(4) Uani 1 1 d . . . . .
H17 H 1.040593 0.239941 0.401800 0.048 Uiso 1 1 calc R U . . .
C7 C 0.8234(2) 0.2064(2) 0.47278(11) 0.0401(5) Uani 1 1 d . . . . .
C8 C 0.7998(2) 0.3352(2) 0.50877(12) 0.0470(5) Uani 1 1 d . . . . .
H16 H 0.884732 0.390206 0.493133 0.056 Uiso 1 1 calc R U . . .
C9 C 0.6734(2) 0.3849(2) 0.56086(13) 0.0511(5) Uani 1 1 d . . . . .
H15 H 0.584743 0.334286 0.577815 0.061 Uiso 1 1 calc R U . . .
C10 C 0.6687(3) 0.5160(3) 0.59241(14) 0.0549(6) Uani 1 1 d . . . . .
C11 C 0.5278(2) 0.5621(2) 0.65527(12) 0.0445(5) Uani 1 1 d . . . . .
C12 C 0.4257(2) 0.4698(2) 0.70672(13) 0.0481(5) Uani 1 1 d . . . . .
H12 H 0.440564 0.375444 0.700353 0.058 Uiso 1 1 calc R U . . .
C13 C 0.3030(3) 0.5167(2) 0.76684(14) 0.0506(5) Uani 1 1 d . . . . .
H11 H 0.237176 0.453358 0.801144 0.061 Uiso 1 1 calc R U . . .
C14 C 0.2763(2) 0.6582(2) 0.77688(13) 0.0450(5) Uani 1 1 d . . . . .
C15 C 0.0010(2) 0.6543(2) 0.86037(13) 0.0438(5) Uani 1 1 d . . . . .
C16 C -0.0821(3) 0.6462(3) 0.94197(15) 0.0569(6) Uani 1 1 d . . . . .
H8 H -0.037451 0.675941 0.982707 0.068 Uiso 1 1 calc R U . . .
C17 C -0.2301(3) 0.5947(3) 0.96361(19) 0.0753(8) Uani 1 1 d . . . . .
H9 H -0.284092 0.590282 1.018788 0.090 Uiso 1 1 calc R U . . .
C18 C -0.2985(3) 0.5502(3) 0.9057(2) 0.0770(8) Uani 1 1 d . . . . .
H2 H -0.397528 0.514099 0.921186 0.092 Uiso 1 1 calc R U . . .
C19 C 0.2431(3) 1.0344(3) 0.95187(17) 0.0734(8) Uani 1 1 d . . . . .
H3 H 0.264385 1.107421 0.976124 0.088 Uiso 1 1 calc R U . . .
C20 C 0.3377(3) 0.9067(3) 0.96028(17) 0.0724(7) Uani 1 1 d . . . . .
H4 H 0.423513 0.892342 0.990956 0.087 Uiso 1 1 calc R U . . .
C21 C 0.3075(3) 0.7991(3) 0.92395(15) 0.0591(6) Uani 1 1 d . . . . .
H26 H 0.372594 0.712516 0.930429 0.071 Uiso 1 1 calc R U . . .
C22 C 0.1820(2) 0.8185(2) 0.87817(12) 0.0444(5) Uani 1 1 d . . . . .
C23 C 0.0842(3) 0.9463(2) 0.87023(15) 0.0575(6) Uani 1 1 d . . . . .
H5 H -0.002765 0.960317 0.840338 0.069 Uiso 1 1 calc R U . . .
C24 C 0.1166(3) 1.0533(3) 0.90719(18) 0.0738(8) Uani 1 1 d . . . . .
H6 H 0.051167 1.139804 0.901567 0.089 Uiso 1 1 calc R U . . .
C25 C -0.0699(3) 0.6111(2) 0.80111(15) 0.0563(6) Uani 1 1 d . . . . .
H7 H -0.017189 0.616714 0.745649 0.068 Uiso 1 1 calc R U . . .
C26 C -0.2195(3) 0.5592(3) 0.82384(19) 0.0687(7) Uani 1 1 d . . . . .
H10 H -0.266306 0.530572 0.783506 0.082 Uiso 1 1 calc R U . . .
C27 C 0.5001(3) 0.7024(2) 0.66605(13) 0.0502(5) Uani 1 1 d . . . . .
H13 H 0.566633 0.765663 0.632175 0.060 Uiso 1 1 calc R U . . .
C28 C 0.3775(3) 0.7505(2) 0.72522(13) 0.0497(5) Uani 1 1 d . . . . .
H14 H 0.361901 0.845212 0.730851 0.060 Uiso 1 1 calc R U . . .
C29 C 0.8723(2) -0.0388(2) 0.40282(12) 0.0441(5) Uani 1 1 d . . . . .
C30 C 0.8333(4) -0.2681(3) 0.3646(2) 0.0974(11) Uani 1 1 d . . . . .
H18 H 0.759471 -0.279488 0.416817 0.146 Uiso 1 1 calc R U . . .
H19 H 0.907859 -0.352905 0.361144 0.146 Uiso 1 1 calc R U . . .
H20 H 0.772868 -0.249511 0.318264 0.146 Uiso 1 1 calc R U . . .
C31 C 1.0687(3) -0.1306(2) 0.31003(13) 0.0506(5) Uani 1 1 d . . . . .
C32 C 1.1629(4) -0.2149(3) 0.25506(15) 0.0693(7) Uani 1 1 d . . . . .
H23 H 1.130938 -0.299243 0.248952 0.083 Uiso 1 1 calc R U . . .
C33 C 0.7324(2) -0.0141(2) 0.46154(13) 0.0509(5) Uani 1 1 d . . . . .
H24 H 0.656332 -0.077830 0.477007 0.061 Uiso 1 1 calc R U . . .
C34 C 0.7113(2) 0.1069(2) 0.49543(13) 0.0487(5) Uani 1 1 d . . . . .
H25 H 0.619434 0.124249 0.534961 0.058 Uiso 1 1 calc R U . . .

loop_
_atom_site_aniso_label
_atom_site_aniso_U_11
_atom_site_aniso_U_22
_atom_site_aniso_U_33
_atom_site_aniso_U_23
_atom_site_aniso_U_13
_atom_site_aniso_U_12
O1 0.0826(13) 0.0993(16) 0.1262(17) -0.0698(13) 0.0513(12) -0.0492(12)
N1 0.0422(10) 0.0568(12) 0.0638(11) -0.0343(9) 0.0049(8) -0.0098(8)
N2 0.0664(12) 0.0464(11) 0.0593(11) -0.0181(9) -0.0096(9) -0.0155(9)
C1 0.096(2) 0.0694(19) 0.0585(15) -0.0240(13) 0.0024(15) 0.0223(16)
C2 0.0741(18) 0.089(2) 0.0634(16) -0.0236(14) 0.0163(13) 0.0069(15)
C3 0.0534(13) 0.0690(16) 0.0587(14) -0.0163(12) 0.0089(11) -0.0044(11)
C4 0.0480(11) 0.0433(12) 0.0394(11) -0.0116(8) -0.0038(9) -0.0002(9)
C5 0.0389(10) 0.0410(11) 0.0364(10) -0.0105(8) -0.0060(8) -0.0043(8)
C6 0.0359(10) 0.0448(11) 0.0414(10) -0.0122(8) -0.0012(8) -0.0107(8)
C7 0.0358(10) 0.0491(12) 0.0370(10) -0.0121(8) -0.0049(8) -0.0057(8)
C8 0.0450(11) 0.0533(13) 0.0450(11) -0.0147(9) -0.0045(9) -0.0084(9)
C9 0.0392(11) 0.0652(15) 0.0532(12) -0.0276(10) 0.0022(9) -0.0083(10)
C10 0.0484(12) 0.0649(15) 0.0560(13) -0.0263(11) 0.0045(10) -0.0155(11)
C11 0.0385(10) 0.0542(13) 0.0451(11) -0.0220(9) -0.0032(8) -0.0061(9)
C12 0.0451(11) 0.0455(12) 0.0590(13) -0.0255(10) -0.0047(9) -0.0050(9)
C13 0.0473(12) 0.0507(13) 0.0553(13) -0.0213(10) 0.0045(9) -0.0095(10)
C14 0.0418(11) 0.0501(13) 0.0477(11) -0.0232(9) -0.0053(9) -0.0029(9)
C15 0.0387(10) 0.0388(11) 0.0542(12) -0.0146(9) -0.0070(9) 0.0021(8)
C16 0.0510(13) 0.0608(15) 0.0608(14) -0.0222(11) -0.0038(11) -0.0040(10)
C17 0.0624(16) 0.0744(19) 0.0851(19) -0.0225(14) 0.0144(14) -0.0157(13)
C18 0.0445(13) 0.0698(18) 0.118(2) -0.0302(16) -0.0007(15) -0.0069(12)
C19 0.0619(15) 0.088(2) 0.0841(18) -0.0509(15) 0.0030(14) -0.0241(15)
C20 0.0561(14) 0.098(2) 0.0764(17) -0.0383(15) -0.0152(13) -0.0165(14)
C21 0.0458(12) 0.0628(15) 0.0733(16) -0.0225(12) -0.0157(11) 0.0002(10)
C22 0.0389(10) 0.0532(13) 0.0445(11) -0.0221(9) -0.0004(8) -0.0063(9)
C23 0.0588(13) 0.0533(14) 0.0636(14) -0.0207(11) -0.0138(11) 0.0018(11)
C24 0.0726(17) 0.0549(16) 0.098(2) -0.0377(14) -0.0054(15) 0.0024(12)
C25 0.0576(13) 0.0523(14) 0.0636(14) -0.0181(11) -0.0176(11) -0.0009(10)
C26 0.0549(14) 0.0554(15) 0.107(2) -0.0273(14) -0.0362(15) 0.0022(11)
C27 0.0545(12) 0.0501(13) 0.0475(12) -0.0131(9) -0.0008(10) -0.0133(10)
C28 0.0529(12) 0.0437(12) 0.0531(12) -0.0175(9) -0.0013(10) -0.0044(9)
C29 0.0483(11) 0.0439(12) 0.0443(11) -0.0091(9) -0.0126(9) -0.0103(9)
C30 0.119(3) 0.071(2) 0.117(3) -0.0382(18) 0.000(2) -0.0510(18)
C31 0.0657(14) 0.0435(12) 0.0436(11) -0.0111(9) -0.0113(10) -0.0019(10)
C32 0.101(2) 0.0494(15) 0.0578(15) -0.0207(11) -0.0146(15) 0.0069(13)
C33 0.0410(11) 0.0563(14) 0.0597(13) -0.0115(10) -0.0060(10) -0.0194(10)
C34 0.0339(10) 0.0647(14) 0.0483(12) -0.0137(10) -0.0016(8) -0.0092(9)

loop_
_atom_type_symbol
_atom_type_description
_atom_type_scat_dispersion_real
_atom_type_scat_dispersion_imag
_atom_type_scat_source
C C 0.0033 0.0016 'International Tables Vol C Tables 4.2.6.8 and 6.1.1.4'
H H 0.0000 0.0000 'International Tables Vol C Tables 4.2.6.8 and 6.1.1.4'
N N 0.0061 0.0033 'International Tables Vol C Tables 4.2.6.8 and 6.1.1.4'
O O 0.0106 0.0060 'International Tables Vol C Tables 4.2.6.8 and 6.1.1.4'

loop_
_geom_angle_atom_site_label_1
_geom_angle_atom_site_label_2
_geom_angle_atom_site_label_3
_geom_angle
_geom_angle_site_symmetry_1
_geom_angle_site_symmetry_3
_geom_angle_publ_flag
C14 N1 C15 122.51(17) . . ?
C14 N1 C22 117.81(16) . . ?
C15 N1 C22 119.63(16) . . ?
C31 N2 C29 108.39(17) . . ?
C31 N2 C30 125.3(2) . . ?
C29 N2 C30 126.2(2) . . ?
C32 C1 C2 121.2(2) . . ?
C32 C1 H1 119.4 . . ?
C2 C1 H1 119.4 . . ?
C1 C2 C3 121.5(3) . . ?
C1 C2 H21 119.3 . . ?
C3 C2 H21 119.3 . . ?
C4 C3 C2 118.3(3) . . ?
C4 C3 H22 120.8 . . ?
C2 C3 H22 120.8 . . ?
C3 C4 C31 119.4(2) . . ?
C3 C4 C5 134.1(2) . . ?
C31 C4 C5 106.40(18) . . ?
C6 C5 C29 119.43(17) . . ?
C6 C5 C4 134.66(18) . . ?
C29 C5 C4 105.90(17) . . ?
C5 C6 C7 120.74(17) . . ?
C5 C6 H17 119.6 . . ?
C7 C6 H17 119.6 . . ?
C6 C7 C34 118.34(18) . . ?
C6 C7 C8 119.38(18) . . ?
C34 C7 C8 122.26(18) . . ?
C9 C8 C7 128.8(2) . . ?
C9 C8 H16 115.6 . . ?
C7 C8 H16 115.6 . . ?
C8 C9 C10 122.3(2) . . ?
C8 C9 H15 118.9 . . ?
C10 C9 H15 118.9 . . ?
O1 C10 C9 121.6(2) . . ?
O1 C10 C11 118.5(2) . . ?
C9 C10 C11 119.87(18) . . ?
C27 C11 C12 117.77(18) . . ?
C27 C11 C10 118.84(19) . . ?
C12 C11 C10 123.33(19) . . ?
C13 C12 C11 120.8(2) . . ?
C13 C12 H12 119.6 . . ?
C11 C12 H12 119.6 . . ?
C12 C13 C14 120.8(2) . . ?
C12 C13 H11 119.6 . . ?
C14 C13 H11 119.6 . . ?
C28 C14 C13 118.42(18) . . ?
C28 C14 N1 120.28(19) . . ?
C13 C14 N1 121.28(19) . . ?
C25 C15 C16 118.1(2) . . ?
C25 C15 N1 121.43(19) . . ?
C16 C15 N1 120.46(19) . . ?
C17 C16 C15 120.8(2) . . ?
C17 C16 H8 119.6 . . ?
C15 C16 H8 119.6 . . ?
C18 C17 C16 121.1(3) . . ?
C18 C17 H9 119.5 . . ?
C16 C17 H9 119.5 . . ?
C17 C18 C26 119.2(2) . . ?
C17 C18 H2 120.4 . . ?
C26 C18 H2 120.4 . . ?
C20 C19 C24 118.9(2) . . ?
C20 C19 H3 120.6 . . ?
C24 C19 H3 120.6 . . ?
C19 C20 C21 120.7(2) . . ?
C19 C20 H4 119.7 . . ?
C21 C20 H4 119.6 . . ?
C22 C21 C20 120.5(2) . . ?
C22 C21 H26 119.8 . . ?
C20 C21 H26 119.8 . . ?
C21 C22 C23 119.4(2) . . ?
C21 C22 N1 120.38(19) . . ?
C23 C22 N1 120.21(19) . . ?
C22 C23 C24 119.2(2) . . ?
C22 C23 H5 120.4 . . ?
C24 C23 H5 120.4 . . ?
C19 C24 C23 121.3(2) . . ?
C19 C24 H6 119.4 . . ?
C23 C24 H6 119.4 . . ?
C15 C25 C26 120.5(2) . . ?
C15 C25 H7 119.8 . . ?
C26 C25 H7 119.8 . . ?
C18 C26 C25 120.3(2) . . ?
C18 C26 H10 119.9 . . ?
C25 C26 H10 119.9 . . ?
C28 C27 C11 121.9(2) . . ?
C28 C27 H13 119.1 . . ?
C11 C27 H13 119.1 . . ?
C27 C28 C14 120.3(2) . . ?
C27 C28 H14 119.8 . . ?
C14 C28 H14 119.8 . . ?
N2 C29 C33 129.15(19) . . ?
N2 C29 C5 109.75(18) . . ?
C33 C29 C5 121.09(19) . . ?
N2 C30 H18 109.5 . . ?
N2 C30 H19 109.5 . . ?
H18 C30 H19 109.5 . . ?
N2 C30 H20 109.5 . . ?
H18 C30 H20 109.5 . . ?
H19 C30 H20 109.5 . . ?
N2 C31 C32 128.8(2) . . ?
N2 C31 C4 109.55(19) . . ?
C32 C31 C4 121.6(2) . . ?
C1 C32 C31 117.9(3) . . ?
C1 C32 H23 121.0 . . ?
C31 C32 H23 121.0 . . ?
C34 C33 C29 117.79(18) . . ?
C34 C33 H24 121.1 . . ?
C29 C33 H24 121.1 . . ?
C33 C34 C7 122.56(19) . . ?
C33 C34 H25 118.7 . . ?
C7 C34 H25 118.7 . . ?

loop_
_geom_bond_atom_site_label_1
_geom_bond_atom_site_label_2
_geom_bond_distance
_geom_bond_site_symmetry_2
_geom_bond_publ_flag
O1 C10 1.230(3) . ?
N1 C14 1.407(2) . ?
N1 C15 1.411(3) . ?
N1 C22 1.435(3) . ?
N2 C31 1.375(3) . ?
N2 C29 1.377(3) . ?
N2 C30 1.439(3) . ?
C1 C32 1.367(4) . ?
C1 C2 1.383(4) . ?
C1 H1 0.9300 . ?
C2 C3 1.387(3) . ?
C2 H21 0.9300 . ?
C3 C4 1.385(3) . ?
C3 H22 0.9300 . ?
C4 C31 1.406(3) . ?
C4 C5 1.449(3) . ?
C5 C6 1.377(3) . ?
C5 C29 1.407(3) . ?
C6 C7 1.389(3) . ?
C6 H17 0.9300 . ?
C7 C34 1.410(3) . ?
C7 C8 1.454(3) . ?
C8 C9 1.326(3) . ?
C8 H16 0.9300 . ?
C9 C10 1.456(3) . ?
C9 H15 0.9300 . ?
C10 C11 1.494(3) . ?
C11 C27 1.388(3) . ?
C11 C12 1.395(3) . ?
C12 C13 1.378(3) . ?
C12 H12 0.9300 . ?
C13 C14 1.395(3) . ?
C13 H11 0.9300 . ?
C14 C28 1.391(3) . ?
C15 C25 1.382(3) . ?
C15 C16 1.384(3) . ?
C16 C17 1.378(3) . ?
C16 H8 0.9300 . ?
C17 C18 1.357(4) . ?
C17 H9 0.9300 . ?
C18 C26 1.376(4) . ?
C18 H2 0.9300 . ?
C19 C20 1.366(4) . ?
C19 C24 1.367(4) . ?
C19 H3 0.9300 . ?
C20 C21 1.373(3) . ?
C20 H4 0.9300 . ?
C21 C22 1.371(3) . ?
C21 H26 0.9300 . ?
C22 C23 1.378(3) . ?
C23 C24 1.382(3) . ?
C23 H5 0.9300 . ?
C24 H6 0.9300 . ?
C25 C26 1.392(3) . ?
C25 H7 0.9300 . ?
C26 H10 0.9300 . ?
C27 C28 1.372(3) . ?
C27 H13 0.9300 . ?
C28 H14 0.9300 . ?
C29 C33 1.399(3) . ?
C30 H18 0.9600 . ?
C30 H19 0.9600 . ?
C30 H20 0.9600 . ?
C31 C32 1.389(3) . ?
C32 H23 0.9300 . ?
C33 C34 1.368(3) . ?
C33 H24 0.9300 . ?
C34 H25 0.9300 . ?

loop_
_geom_torsion_atom_site_label_1
_geom_torsion_atom_site_label_2
_geom_torsion_atom_site_label_3
_geom_torsion_atom_site_label_4
_geom_torsion
_geom_torsion_site_symmetry_1
_geom_torsion_site_symmetry_2
_geom_torsion_site_symmetry_3
_geom_torsion_site_symmetry_4
_geom_torsion_publ_flag
C32 C1 C2 C3 -0.9(4) . . . . ?
C1 C2 C3 C4 0.5(4) . . . . ?
C2 C3 C4 C31 0.1(3) . . . . ?
C2 C3 C4 C5 -178.6(2) . . . . ?
C3 C4 C5 C6 -2.1(4) . . . . ?
C31 C4 C5 C6 179.1(2) . . . . ?
C3 C4 C5 C29 179.2(2) . . . . ?
C31 C4 C5 C29 0.4(2) . . . . ?
C29 C5 C6 C7 -1.7(3) . . . . ?
C4 C5 C6 C7 179.82(19) . . . . ?
C5 C6 C7 C34 2.6(3) . . . . ?
C5 C6 C7 C8 -179.13(17) . . . . ?
C6 C7 C8 C9 176.9(2) . . . . ?
C34 C7 C8 C9 -4.9(3) . . . . ?
C7 C8 C9 C10 179.2(2) . . . . ?
C8 C9 C10 O1 3.5(4) . . . . ?
C8 C9 C10 C11 -176.1(2) . . . . ?
O1 C10 C11 C27 19.1(3) . . . . ?
C9 C10 C11 C27 -161.3(2) . . . . ?
O1 C10 C11 C12 -158.1(2) . . . . ?
C9 C10 C11 C12 21.5(3) . . . . ?
C27 C11 C12 C13 -0.8(3) . . . . ?
C10 C11 C12 C13 176.39(19) . . . . ?
C11 C12 C13 C14 1.0(3) . . . . ?
C12 C13 C14 C28 -0.6(3) . . . . ?
C12 C13 C14 N1 -179.20(18) . . . . ?
C15 N1 C14 C28 144.9(2) . . . . ?
C22 N1 C14 C28 -32.5(3) . . . . ?
C15 N1 C14 C13 -36.5(3) . . . . ?
C22 N1 C14 C13 146.1(2) . . . . ?
C14 N1 C15 C25 -33.0(3) . . . . ?
C22 N1 C15 C25 144.3(2) . . . . ?
C14 N1 C15 C16 147.8(2) . . . . ?
C22 N1 C15 C16 -34.9(3) . . . . ?
C25 C15 C16 C17 0.9(3) . . . . ?
N1 C15 C16 C17 -179.9(2) . . . . ?
C15 C16 C17 C18 0.1(4) . . . . ?
C16 C17 C18 C26 -1.1(4) . . . . ?
C24 C19 C20 C21 0.6(4) . . . . ?
C19 C20 C21 C22 0.3(4) . . . . ?
C20 C21 C22 C23 -1.3(3) . . . . ?
C20 C21 C22 N1 178.7(2) . . . . ?
C14 N1 C22 C21 -61.8(3) . . . . ?
C15 N1 C22 C21 120.7(2) . . . . ?
C14 N1 C22 C23 118.2(2) . . . . ?
C15 N1 C22 C23 -59.3(3) . . . . ?
C21 C22 C23 C24 1.3(3) . . . . ?
N1 C22 C23 C24 -178.6(2) . . . . ?
C20 C19 C24 C23 -0.5(4) . . . . ?
C22 C23 C24 C19 -0.4(4) . . . . ?
C16 C15 C25 C26 -0.9(3) . . . . ?
N1 C15 C25 C26 179.88(19) . . . . ?
C17 C18 C26 C25 1.1(4) . . . . ?
C15 C25 C26 C18 -0.1(4) . . . . ?
C12 C11 C27 C28 0.3(3) . . . . ?
C10 C11 C27 C28 -177.07(19) . . . . ?
C11 C27 C28 C14 0.1(3) . . . . ?
C13 C14 C28 C27 0.0(3) . . . . ?
N1 C14 C28 C27 178.67(19) . . . . ?
C31 N2 C29 C33 -179.4(2) . . . . ?
C30 N2 C29 C33 4.4(4) . . . . ?
C31 N2 C29 C5 -0.5(2) . . . . ?
C30 N2 C29 C5 -176.7(2) . . . . ?
C6 C5 C29 N2 -178.85(17) . . . . ?
C4 C5 C29 N2 0.1(2) . . . . ?
C6 C5 C29 C33 0.1(3) . . . . ?
C4 C5 C29 C33 179.05(18) . . . . ?
C29 N2 C31 C32 -178.5(2) . . . . ?
C30 N2 C31 C32 -2.3(4) . . . . ?
C29 N2 C31 C4 0.8(2) . . . . ?
C30 N2 C31 C4 177.0(2) . . . . ?
C3 C4 C31 N2 -179.73(19) . . . . ?
C5 C4 C31 N2 -0.7(2) . . . . ?
C3 C4 C31 C32 -0.4(3) . . . . ?
C5 C4 C31 C32 178.65(19) . . . . ?
C2 C1 C32 C31 0.6(4) . . . . ?
N2 C31 C32 C1 179.3(2) . . . . ?
C4 C31 C32 C1 0.0(4) . . . . ?
N2 C29 C33 C34 179.14(19) . . . . ?
C5 C29 C33 C34 0.4(3) . . . . ?
C29 C33 C34 C7 0.6(3) . . . . ?
C6 C7 C34 C33 -2.1(3) . . . . ?
C8 C7 C34 C33 179.67(19) . . . . ?
